data_7046020
loop_
_publ_author_name
'Dang, Li-Long'
'Lin, Yue-Jian'
'Jin, Guo-Xin'

_publ_section_title
;
 Controllable assembly of rectangular macrocycles bearing different
 numbers of unsaturated sites based on half-sandwich iridium fragments.
;
_journal_issue 18
_journal_name_full 'Dalton transactions (Cambridge, England : 2003)'
_journal_page_first 6378
_journal_page_last 6385
_journal_paper_doi 10.1039/c8dt00461g
_journal_volume 47
_journal_year 2018
_chemical_formula_sum 'C78 H110 F12 Ir6 N8 O24 S4'
_chemical_formula_weight 3053.17
_space_group_crystal_system monoclinic
_space_group_IT_number 14
_space_group_name_Hall '-P 2yn'
_space_group_name_H-M_alt 'P 1 21/n 1'
_symmetry_space_group_name_Hall '-P 2yn'
_symmetry_space_group_name_H-M 'P 1 21/n 1'
_atom_sites_solution_hydrogens geom
_audit_creation_method SHELXL-2014/7
_audit_update_record
;
2018-03-29 deposited with the CCDC.
2018-04-11 downloaded from the CCDC.
;
_cell_angle_alpha 90
_cell_angle_beta 100.386(2)
_cell_angle_gamma 90
_cell_formula_units_Z 2
_cell_length_a 17.2426(10)
_cell_length_b 12.2074(7)
_cell_length_c 24.9090(14)
_cell_measurement_reflns_used 9615
_cell_measurement_temperature 173(2)
_cell_measurement_theta_max 58.01
_cell_measurement_theta_min 3.14
_cell_volume 5157.1(5)
_computing_cell_refinement 'Bruker SAINT'
_computing_data_collection 'Bruker APEX2'
_computing_data_reduction 'Bruker SAINT'
_computing_molecular_graphics 'Bruker SHELXTL'
_computing_publication_material 'Bruker SHELXTL'
_computing_structure_refinement 'SHELXL-2014/7 (Sheldrick, 2014)'
_computing_structure_solution 'SHELXS-97 (Sheldrick 2008)'
_diffrn_ambient_temperature 173(2)
_diffrn_measured_fraction_theta_full 0.998
_diffrn_measured_fraction_theta_max 0.993
_diffrn_measurement_device_type 'Bruker APEX-II CCD'
_diffrn_measurement_method '\f and \w scans'
_diffrn_radiation_type GaK\a
_diffrn_radiation_wavelength 1.34138
_diffrn_reflns_av_R_equivalents 0.0550
_diffrn_reflns_av_unetI/netI 0.0526
_diffrn_reflns_Laue_measured_fraction_full 0.998
_diffrn_reflns_Laue_measured_fraction_max 0.993
_diffrn_reflns_limit_h_max 21
_diffrn_reflns_limit_h_min -21
_diffrn_reflns_limit_k_max 15
_diffrn_reflns_limit_k_min -15
_diffrn_reflns_limit_l_max 31
_diffrn_reflns_limit_l_min -31
_diffrn_reflns_number 37843
_diffrn_reflns_point_group_measured_fraction_full 0.998
_diffrn_reflns_point_group_measured_fraction_max 0.993
_diffrn_reflns_theta_full 53.594
_diffrn_reflns_theta_max 58.167
_diffrn_reflns_theta_min 3.138
_exptl_absorpt_coefficient_mu 10.694
_exptl_absorpt_correction_T_max 0.307
_exptl_absorpt_correction_T_min 0.158
_exptl_absorpt_correction_type multi-scan
_exptl_absorpt_process_details sadabs
_exptl_crystal_colour red
_exptl_crystal_density_diffrn 1.966
_exptl_crystal_description prism
_exptl_crystal_F_000 2920
_exptl_crystal_size_max 0.140
_exptl_crystal_size_mid 0.080
_exptl_crystal_size_min 0.060
_refine_diff_density_max 3.071
_refine_diff_density_min -1.414
_refine_diff_density_rms 0.190
_refine_ls_extinction_method none
_refine_ls_goodness_of_fit_ref 1.039
_refine_ls_hydrogen_treatment constr
_refine_ls_matrix_type full
_refine_ls_number_parameters 678
_refine_ls_number_reflns 10906
_refine_ls_number_restraints 131
_refine_ls_restrained_S_all 1.039
_refine_ls_R_factor_all 0.0541
_refine_ls_R_factor_gt 0.0430
_refine_ls_shift/su_max 0.003
_refine_ls_shift/su_mean 0.000
_refine_ls_structure_factor_coef Fsqd
_refine_ls_weighting_details 'w=1/[\s^2^(Fo^2^)+(0.0633P)^2^+15.2413P] where P=(Fo^2^+2Fc^2^)/3'
_refine_ls_weighting_scheme calc
_refine_ls_wR_factor_gt 0.1100
_refine_ls_wR_factor_ref 0.1177
_reflns_Friedel_coverage 0.000
_reflns_number_gt 9173
_reflns_number_total 10906
_reflns_threshold_expression 'I > 2\s(I)'
_cod_data_source_file c8dt00461g2.cif
_cod_data_source_block 5a
_cod_depositor_comments 'Adding full bibliography for 7046019--7046024.cif.'
_cod_database_code 7046020
_shelx_shelxl_version_number 2014/7
_shelx_space_group_comment
; 
The symmetry employed for this shelxl refinement is uniquely defined 
by the following loop, which should always be used as a source of 
symmetry information in preference to the above space-group names. 
They are only intended as comments. 
;
_shelx_estimated_absorpt_t_min 0.316
_shelx_estimated_absorpt_t_max 0.566

loop_
_space_group_symop_operation_xyz
'x, y, z'
'-x+1/2, y+1/2, -z+1/2'
'-x, -y, -z'
'x-1/2, -y-1/2, z-1/2'

loop_
_atom_site_label
_atom_site_type_symbol
_atom_site_fract_x
_atom_site_fract_y
_atom_site_fract_z
_atom_site_U_iso_or_equiv
_atom_site_adp_type
_atom_site_occupancy
_atom_site_site_symmetry_order
_atom_site_calc_flag
_atom_site_refinement_flags_posn
_atom_site_refinement_flags_adp
_atom_site_refinement_flags_occupancy
_atom_site_disorder_assembly
_atom_site_disorder_group
Ir1 Ir 0.47350(2) 0.80782(2) 0.59611(2) 0.03089(9) Uani 1 1 d . . . . .
Ir2 Ir 0.74698(2) 0.60992(2) 0.55251(2) 0.03071(8) Uani 1 1 d . . . . .
Ir3 Ir 0.37770(2) 0.42551(2) 0.65886(2) 0.03314(9) Uani 1 1 d . . . . .
N1 N 0.4146(3) 0.6757(4) 0.5526(2) 0.0321(11) Uani 1 1 d . . . . .
N2 N 0.3250(3) 0.5077(4) 0.4940(2) 0.0330(11) Uani 1 1 d . . . . .
N3 N 0.4138(3) 0.5679(5) 0.6314(2) 0.0352(11) Uani 1 1 d . . . . .
H3 H 0.4410 0.6158 0.6536 0.042 Uiso 1 1 calc R U . . .
N4 N 0.3321(3) 0.4178(4) 0.5790(2) 0.0344(11) Uani 1 1 d . . . . .
H4 H 0.3030 0.3620 0.5650 0.041 Uiso 1 1 calc R U . . .
O1 O 0.5600(3) 0.6870(4) 0.62788(16) 0.0345(9) Uani 1 1 d . . . . .
O2 O 0.5472(2) 0.8036(4) 0.53612(17) 0.0338(9) Uani 1 1 d . . . . .
O3 O 0.6569(2) 0.7262(4) 0.51839(17) 0.0349(9) Uani 1 1 d . . . . .
O4 O 0.6630(3) 0.5994(4) 0.60639(17) 0.0352(9) Uani 1 1 d . . . . .
O5 O 0.9594(5) 0.5315(7) 0.3548(4) 0.097(2) Uani 1 1 d . . . . .
O6 O 0.9985(4) 0.3787(7) 0.3040(4) 0.093(3) Uani 1 1 d . . . . .
O7 O 0.8712(6) 0.4536(8) 0.2781(3) 0.114(3) Uani 1 1 d . . . . .
S1 S 0.93678(15) 0.4374(2) 0.32054(10) 0.0662(6) Uani 1 1 d . . . . .
F1 F 0.8802(6) 0.2494(6) 0.3411(3) 0.137(4) Uani 1 1 d . . . . .
F2 F 0.9598(7) 0.3268(9) 0.4097(3) 0.157(4) Uani 1 1 d . . . . .
F3 F 0.8397(6) 0.3827(9) 0.3847(4) 0.158(5) Uani 1 1 d . . . . .
C1 C 0.6095(3) 0.6695(5) 0.5980(2) 0.0304(12) Uani 1 1 d . . . . .
C2 C 0.6043(3) 0.7392(5) 0.5467(2) 0.0307(12) Uani 1 1 d . . . . .
C3 C 0.3946(4) 0.5863(5) 0.5782(2) 0.0335(13) Uani 1 1 d . . . . .
C4 C 0.3478(4) 0.5004(5) 0.5486(2) 0.0311(12) Uani 1 1 d . . . . .
C5 C 0.3457(4) 0.6011(5) 0.4687(2) 0.0352(13) Uani 1 1 d . . . . .
H5 H 0.3291 0.6091 0.4304 0.042 Uiso 1 1 calc R U . . .
C6 C 0.3892(4) 0.6820(5) 0.4972(2) 0.0371(14) Uani 1 1 d . . . . .
H6 H 0.4024 0.7448 0.4781 0.045 Uiso 1 1 calc R U . . .
C7 C 0.4756(4) 0.9829(5) 0.6057(3) 0.0383(14) Uani 1 1 d . . . . .
C8 C 0.3970(4) 0.9459(6) 0.5850(3) 0.0419(15) Uani 1 1 d . . . . .
C9 C 0.3743(5) 0.8749(6) 0.6256(3) 0.0475(17) Uani 1 1 d . . . . .
C10 C 0.4397(4) 0.8629(6) 0.6699(3) 0.0422(16) Uani 1 1 d . . . . .
C11 C 0.5034(4) 0.9327(5) 0.6578(3) 0.0406(15) Uani 1 1 d . . . . .
C12 C 0.5225(5) 1.0591(6) 0.5773(3) 0.0488(17) Uani 1 1 d . . . . .
H12A H 0.5177 1.0371 0.5390 0.073 Uiso 1 1 calc R U . . .
H12B H 0.5780 1.0563 0.5951 0.073 Uiso 1 1 calc R U . . .
H12C H 0.5026 1.1339 0.5792 0.073 Uiso 1 1 calc R U . . .
C13 C 0.3436(5) 0.9845(7) 0.5339(3) 0.0542(19) Uani 1 1 d . . . . .
H13A H 0.3057 1.0375 0.5435 0.081 Uiso 1 1 calc R U . . .
H13B H 0.3152 0.9217 0.5153 0.081 Uiso 1 1 calc R U . . .
H13C H 0.3752 1.0193 0.5097 0.081 Uiso 1 1 calc R U . . .
C14 C 0.2962(5) 0.8174(8) 0.6219(5) 0.068(3) Uani 1 1 d . . . . .
H14A H 0.3043 0.7466 0.6407 0.102 Uiso 1 1 calc R U . . .
H14B H 0.2729 0.8054 0.5835 0.102 Uiso 1 1 calc R U . . .
H14C H 0.2607 0.8626 0.6392 0.102 Uiso 1 1 calc R U . . .
C15 C 0.4439(6) 0.7981(7) 0.7211(3) 0.056(2) Uani 1 1 d . . . . .
H15A H 0.4370 0.8472 0.7511 0.084 Uiso 1 1 calc R U . . .
H15B H 0.4953 0.7619 0.7300 0.084 Uiso 1 1 calc R U . . .
H15C H 0.4021 0.7428 0.7160 0.084 Uiso 1 1 calc R U . . .
C16 C 0.5815(5) 0.9463(7) 0.6937(3) 0.0550(19) Uani 1 1 d . . . . .
H16A H 0.6209 0.9659 0.6716 0.083 Uiso 1 1 calc R U . . .
H16B H 0.5967 0.8775 0.7130 0.083 Uiso 1 1 calc R U . . .
H16C H 0.5783 1.0046 0.7203 0.083 Uiso 1 1 calc R U . . .
C17 C 0.8461(4) 0.5558(6) 0.6096(3) 0.0441(16) Uani 1 1 d . . . . .
C18 C 0.8572(4) 0.5273(6) 0.5557(3) 0.0429(16) Uani 1 1 d . . . . .
C19 C 0.8556(4) 0.6256(7) 0.5232(3) 0.0464(17) Uani 1 1 d . . . . .
C20 C 0.8488(4) 0.7175(7) 0.5601(3) 0.0454(16) Uani 1 1 d . . . . .
C21 C 0.8421(4) 0.6757(7) 0.6120(3) 0.0479(17) Uani 1 1 d . . . . .
C22 C 0.8402(5) 0.4795(8) 0.6548(3) 0.058(2) Uani 1 1 d . . . . .
H22A H 0.8250 0.4067 0.6399 0.088 Uiso 1 1 calc R U . . .
H22B H 0.8003 0.5063 0.6751 0.088 Uiso 1 1 calc R U . . .
H22C H 0.8913 0.4749 0.6794 0.088 Uiso 1 1 calc R U . . .
C23 C 0.8674(5) 0.4168(7) 0.5355(4) 0.062(2) Uani 1 1 d . . . . .
H23A H 0.9232 0.3963 0.5442 0.093 Uiso 1 1 calc R U . . .
H23B H 0.8496 0.4149 0.4959 0.093 Uiso 1 1 calc R U . . .
H23C H 0.8362 0.3650 0.5529 0.093 Uiso 1 1 calc R U . . .
C24 C 0.8711(5) 0.6361(9) 0.4664(3) 0.064(2) Uani 1 1 d . . . . .
H24A H 0.9281 0.6351 0.4671 0.097 Uiso 1 1 calc R U . . .
H24B H 0.8490 0.7053 0.4506 0.097 Uiso 1 1 calc R U . . .
H24C H 0.8463 0.5748 0.4443 0.097 Uiso 1 1 calc R U . . .
C25 C 0.8447(5) 0.8348(7) 0.5439(4) 0.061(2) Uani 1 1 d . . . . .
H25A H 0.8144 0.8756 0.5670 0.091 Uiso 1 1 calc R U . . .
H25B H 0.8189 0.8413 0.5056 0.091 Uiso 1 1 calc R U . . .
H25C H 0.8982 0.8649 0.5483 0.091 Uiso 1 1 calc R U . . .
C26 C 0.8304(6) 0.7389(9) 0.6616(4) 0.069(2) Uani 1 1 d . . . . .
H26A H 0.8810 0.7463 0.6866 0.104 Uiso 1 1 calc R U . . .
H26B H 0.7930 0.6998 0.6801 0.104 Uiso 1 1 calc R U . . .
H26C H 0.8095 0.8118 0.6506 0.104 Uiso 1 1 calc R U . . .
C27 C 0.4496(5) 0.3094(6) 0.7092(3) 0.0492(18) Uani 1 1 d . . . . .
C28 C 0.4421(5) 0.4061(6) 0.7416(3) 0.0480(18) Uani 1 1 d . . . . .
C29 C 0.3619(5) 0.4198(6) 0.7424(3) 0.0441(16) Uani 1 1 d . . . . .
C30 C 0.3174(5) 0.3301(6) 0.7116(3) 0.0445(16) Uani 1 1 d . . . . .
C31 C 0.3728(5) 0.2626(5) 0.6921(3) 0.0459(18) Uani 1 1 d . . . . .
C32 C 0.5253(6) 0.2661(8) 0.6969(4) 0.066(2) Uani 1 1 d . . . . .
H32A H 0.5463 0.2103 0.7239 0.099 Uiso 1 1 calc R U . . .
H32B H 0.5634 0.3261 0.6983 0.099 Uiso 1 1 calc R U . . .
H32C H 0.5161 0.2334 0.6604 0.099 Uiso 1 1 calc R U . . .
C33 C 0.5092(6) 0.4754(8) 0.7681(4) 0.067(2) Uani 1 1 d . . . . .
H33A H 0.4908 0.5506 0.7717 0.100 Uiso 1 1 calc R U . . .
H33B H 0.5506 0.4752 0.7458 0.100 Uiso 1 1 calc R U . . .
H33C H 0.5305 0.4460 0.8044 0.100 Uiso 1 1 calc R U . . .
C34 C 0.3242(6) 0.5087(7) 0.7711(3) 0.058(2) Uani 1 1 d . . . . .
H34A H 0.3177 0.4828 0.8072 0.087 Uiso 1 1 calc R U . . .
H34B H 0.2725 0.5271 0.7495 0.087 Uiso 1 1 calc R U . . .
H34C H 0.3579 0.5739 0.7750 0.087 Uiso 1 1 calc R U . . .
C35 C 0.2320(6) 0.3104(7) 0.7048(4) 0.066(2) Uani 1 1 d . . . . .
H35A H 0.2155 0.2611 0.6738 0.099 Uiso 1 1 calc R U . . .
H35B H 0.2038 0.3801 0.6980 0.099 Uiso 1 1 calc R U . . .
H35C H 0.2198 0.2768 0.7380 0.099 Uiso 1 1 calc R U . . .
C36 C 0.3542(7) 0.1610(7) 0.6586(3) 0.065(2) Uani 1 1 d . . . . .
H36A H 0.3606 0.0968 0.6826 0.098 Uiso 1 1 calc R U . . .
H36B H 0.3902 0.1552 0.6324 0.098 Uiso 1 1 calc R U . . .
H36C H 0.2998 0.1645 0.6389 0.098 Uiso 1 1 calc R U . . .
C37 C 0.9015(8) 0.3484(12) 0.3658(5) 0.097(4) Uani 1 1 d . . . . .
S2 S 0.7173(3) 0.6154(5) 0.8740(3) 0.0670(15) Uani 0.677(15) 1 d D U P A 1
O8 O 0.7736(9) 0.5204(13) 0.8897(6) 0.084(4) Uani 0.677(15) 1 d . U P A 1
O9 O 0.7469(13) 0.7079(11) 0.9026(7) 0.128(7) Uani 0.677(15) 1 d D U P A 1
O10 O 0.6392(8) 0.5868(18) 0.8745(6) 0.136(7) Uani 0.677(15) 1 d . U P A 1
C38 C 0.7210(13) 0.641(2) 0.8019(10) 0.084(5) Uani 0.677(15) 1 d . U P A 1
F4 F 0.6667(9) 0.7095(15) 0.7842(6) 0.120(5) Uani 0.677(15) 1 d . U P A 1
F5 F 0.7933(9) 0.6709(15) 0.7980(8) 0.126(6) Uani 0.677(15) 1 d . U P A 1
F6 F 0.7044(10) 0.5545(12) 0.7737(4) 0.124(5) Uani 0.677(15) 1 d . U P A 1
S2' S 0.7498(13) 0.6374(12) 0.8748(6) 0.099(5) Uani 0.323(15) 1 d D U P A 2
O8' O 0.740(2) 0.5245(18) 0.8691(16) 0.120(12) Uani 0.323(15) 1 d D U P A 2
O9' O 0.684(2) 0.691(4) 0.892(2) 0.19(2) Uani 0.323(15) 1 d D U P A 2
O10' O 0.8215(18) 0.692(3) 0.8825(16) 0.155(16) Uani 0.323(15) 1 d D U P A 2
C38' C 0.7223(18) 0.657(3) 0.8053(14) 0.087(9) Uani 0.323(15) 1 d D U P A 2
F4' F 0.7737(18) 0.616(2) 0.7758(9) 0.091(9) Uani 0.323(15) 1 d D U P A 2
F5' F 0.6541(19) 0.611(5) 0.7809(15) 0.24(2) Uani 0.323(15) 1 d D U P A 2
F6' F 0.713(3) 0.761(2) 0.7864(10) 0.133(12) Uani 0.323(15) 1 d D U P A 2
C39 C 0.908(2) 1.003(3) 0.4305(17) 0.303(19) Uiso 1 1 d D . . . .
O11 O 0.8614(12) 0.9047(14) 0.4054(6) 0.215(8) Uani 1 1 d D U . . .
O12 O 0.9815(9) 0.7720(9) 0.3595(5) 0.152(5) Uani 1 1 d . . . . .

loop_
_atom_site_aniso_label
_atom_site_aniso_U_11
_atom_site_aniso_U_22
_atom_site_aniso_U_33
_atom_site_aniso_U_23
_atom_site_aniso_U_13
_atom_site_aniso_U_12
Ir1 0.03707(15) 0.02787(15) 0.02875(14) -0.00165(10) 0.00865(10) 0.00217(10)
Ir2 0.03107(14) 0.03313(16) 0.02722(14) -0.00086(10) 0.00333(10) 0.00181(10)
Ir3 0.04238(16) 0.03209(16) 0.02608(14) 0.00274(10) 0.00921(11) 0.00288(11)
N1 0.037(3) 0.030(3) 0.029(2) 0.004(2) 0.006(2) 0.001(2)
N2 0.036(3) 0.031(3) 0.031(2) 0.003(2) 0.002(2) 0.001(2)
N3 0.044(3) 0.037(3) 0.025(2) 0.004(2) 0.005(2) -0.005(2)
N4 0.040(3) 0.035(3) 0.028(2) 0.000(2) 0.006(2) -0.003(2)
O1 0.042(2) 0.036(2) 0.0262(19) 0.0021(17) 0.0086(17) 0.0037(19)
O2 0.037(2) 0.035(2) 0.031(2) 0.0024(17) 0.0120(17) 0.0081(18)
O3 0.038(2) 0.035(2) 0.032(2) 0.0042(18) 0.0077(17) 0.0014(19)
O4 0.037(2) 0.041(3) 0.027(2) 0.0053(18) 0.0073(17) 0.0050(19)
O5 0.107(6) 0.072(5) 0.113(6) -0.030(5) 0.023(5) -0.017(4)
O6 0.065(4) 0.110(6) 0.110(6) -0.040(5) 0.030(4) -0.002(4)
O7 0.138(7) 0.108(7) 0.080(5) -0.009(5) -0.020(5) 0.047(6)
S1 0.0685(13) 0.0648(14) 0.0657(13) -0.0118(11) 0.0133(11) 0.0017(11)
F1 0.222(10) 0.090(5) 0.123(6) -0.043(5) 0.091(6) -0.069(6)
F2 0.194(10) 0.185(10) 0.080(5) 0.051(6) -0.008(6) -0.027(8)
F3 0.147(7) 0.203(10) 0.153(8) -0.099(7) 0.106(7) -0.092(7)
C1 0.033(3) 0.029(3) 0.029(3) 0.004(2) 0.005(2) 0.003(2)
C2 0.035(3) 0.033(3) 0.025(3) -0.001(2) 0.007(2) -0.002(3)
C3 0.041(3) 0.033(3) 0.028(3) -0.002(2) 0.009(2) -0.001(3)
C4 0.037(3) 0.029(3) 0.027(3) 0.000(2) 0.005(2) 0.003(2)
C5 0.043(3) 0.036(3) 0.026(3) 0.007(2) 0.005(2) 0.001(3)
C6 0.049(4) 0.031(3) 0.030(3) 0.004(2) 0.004(3) -0.003(3)
C7 0.057(4) 0.026(3) 0.033(3) -0.004(2) 0.012(3) 0.005(3)
C8 0.050(4) 0.032(4) 0.043(4) -0.008(3) 0.008(3) 0.014(3)
C9 0.053(4) 0.043(4) 0.052(4) -0.004(3) 0.026(3) 0.012(3)
C10 0.063(4) 0.036(4) 0.034(3) -0.009(3) 0.026(3) 0.000(3)
C11 0.059(4) 0.029(3) 0.034(3) -0.006(3) 0.010(3) 0.005(3)
C12 0.075(5) 0.031(4) 0.040(4) -0.004(3) 0.009(3) -0.005(3)
C13 0.054(4) 0.055(5) 0.050(4) -0.006(4) 0.001(3) 0.017(4)
C14 0.047(4) 0.067(6) 0.098(7) -0.002(5) 0.032(5) 0.010(4)
C15 0.083(6) 0.050(5) 0.040(4) 0.000(3) 0.025(4) 0.005(4)
C16 0.077(5) 0.050(5) 0.035(4) -0.007(3) 0.001(3) -0.005(4)
C17 0.030(3) 0.054(4) 0.043(4) 0.006(3) -0.009(3) 0.005(3)
C18 0.024(3) 0.053(4) 0.052(4) 0.003(3) 0.009(3) 0.012(3)
C19 0.028(3) 0.059(5) 0.055(4) -0.005(4) 0.016(3) 0.002(3)
C20 0.028(3) 0.052(4) 0.052(4) 0.001(3) -0.003(3) -0.010(3)
C21 0.041(4) 0.058(5) 0.039(4) -0.006(3) -0.009(3) -0.001(3)
C22 0.061(5) 0.064(5) 0.043(4) 0.018(4) -0.010(3) 0.002(4)
C23 0.052(4) 0.054(5) 0.083(6) 0.002(4) 0.018(4) 0.022(4)
C24 0.064(5) 0.086(7) 0.047(4) 0.006(4) 0.021(4) -0.010(5)
C25 0.059(5) 0.052(5) 0.071(5) 0.003(4) 0.012(4) -0.013(4)
C26 0.077(6) 0.071(6) 0.052(5) -0.017(4) -0.008(4) -0.002(5)
C27 0.067(5) 0.048(4) 0.030(3) 0.007(3) 0.005(3) 0.025(4)
C28 0.069(5) 0.049(4) 0.025(3) 0.006(3) 0.004(3) 0.012(4)
C29 0.069(5) 0.043(4) 0.023(3) 0.004(3) 0.019(3) 0.006(3)
C30 0.069(5) 0.032(3) 0.039(3) 0.006(3) 0.028(3) 0.001(3)
C31 0.086(5) 0.024(3) 0.033(3) 0.007(3) 0.025(3) 0.014(3)
C32 0.068(5) 0.070(6) 0.056(5) -0.002(4) 0.000(4) 0.029(5)
C33 0.077(6) 0.061(6) 0.054(5) -0.001(4) -0.015(4) 0.002(5)
C34 0.082(6) 0.048(5) 0.050(4) -0.014(4) 0.028(4) -0.001(4)
C35 0.081(6) 0.046(5) 0.082(6) -0.009(4) 0.047(5) -0.016(4)
C36 0.114(8) 0.037(4) 0.048(4) -0.001(3) 0.022(5) 0.016(5)
C37 0.110(9) 0.108(10) 0.078(7) -0.028(7) 0.030(7) -0.033(8)
S2 0.055(2) 0.071(3) 0.074(3) -0.028(2) 0.007(2) -0.012(2)
O8 0.093(8) 0.088(9) 0.068(8) 0.011(6) 0.009(6) 0.008(7)
O9 0.167(16) 0.085(9) 0.105(10) -0.051(8) -0.043(11) -0.008(10)
O10 0.072(7) 0.24(2) 0.099(10) -0.021(11) 0.026(7) -0.033(10)
C38 0.069(8) 0.092(10) 0.083(9) -0.026(8) -0.009(7) 0.004(8)
F4 0.117(10) 0.111(11) 0.123(10) 0.045(9) -0.003(8) 0.040(9)
F5 0.100(9) 0.136(13) 0.143(13) 0.051(10) 0.027(9) -0.025(9)
F6 0.142(12) 0.151(11) 0.076(7) -0.045(7) 0.013(7) 0.030(10)
S2' 0.137(12) 0.080(8) 0.089(7) -0.035(6) 0.044(9) -0.008(9)
O8' 0.20(3) 0.077(18) 0.09(2) 0.015(16) 0.06(2) -0.01(2)
O9' 0.18(3) 0.20(4) 0.21(3) -0.05(3) 0.11(3) 0.05(3)
O10' 0.14(3) 0.16(3) 0.15(3) -0.05(2) -0.03(2) 0.01(2)
C38' 0.078(14) 0.090(15) 0.087(14) -0.027(12) 0.002(12) 0.004(13)
F4' 0.090(18) 0.11(2) 0.075(13) 0.009(12) 0.033(12) 0.042(16)
F5' 0.16(3) 0.29(4) 0.24(4) -0.10(3) -0.02(3) -0.03(3)
F6' 0.22(3) 0.097(19) 0.088(15) -0.003(14) 0.042(19) 0.07(2)
O11 0.300(19) 0.197(14) 0.123(10) 0.080(10) -0.027(11) -0.050(13)
O12 0.238(14) 0.099(7) 0.124(8) 0.024(7) 0.045(9) -0.008(9)

loop_
_atom_type_symbol
_atom_type_description
_atom_type_scat_dispersion_real
_atom_type_scat_dispersion_imag
_atom_type_scat_source
C C 0.0137 0.0067 'International Tables Vol C Tables 4.2.6.8 and 6.1.1.4'
H H 0.0000 0.0000 'International Tables Vol C Tables 4.2.6.8 and 6.1.1.4'
F F 0.0583 0.0400 'International Tables Vol C Tables 4.2.6.8 and 6.1.1.4'
Ir Ir -5.7005 5.2682 'International Tables Vol C Tables 4.2.6.8 and 6.1.1.4'
N N 0.0241 0.0134 'International Tables Vol C Tables 4.2.6.8 and 6.1.1.4'
O O 0.0389 0.0241 'International Tables Vol C Tables 4.2.6.8 and 6.1.1.4'
S S 0.2925 0.4295 'International Tables Vol C Tables 4.2.6.8 and 6.1.1.4'

loop_
_geom_angle_atom_site_label_1
_geom_angle_atom_site_label_2
_geom_angle_atom_site_label_3
_geom_angle
_geom_angle_site_symmetry_1
_geom_angle_site_symmetry_3
N1 Ir1 C8 108.1(2) . .
N1 Ir1 O2 85.04(18) . .
C8 Ir1 O2 111.2(2) . .
N1 Ir1 C10 120.3(2) . .
C8 Ir1 C10 66.6(3) . .
O2 Ir1 C10 154.4(2) . .
N1 Ir1 C9 97.4(3) . .
C8 Ir1 C9 39.4(3) . .
O2 Ir1 C9 149.8(2) . .
C10 Ir1 C9 39.2(3) . .
N1 Ir1 O1 84.36(18) . .
C8 Ir1 O1 165.1(2) . .
O2 Ir1 O1 77.25(16) . .
C10 Ir1 O1 100.3(2) . .
C9 Ir1 O1 133.0(2) . .
N1 Ir1 C7 144.9(2) . .
C8 Ir1 C7 39.2(3) . .
O2 Ir1 C7 95.8(2) . .
C10 Ir1 C7 66.0(3) . .
C9 Ir1 C7 65.2(3) . .
O1 Ir1 C7 130.2(2) . .
N1 Ir1 C11 160.1(2) . .
C8 Ir1 C11 66.2(3) . .
O2 Ir1 C11 114.8(2) . .
C10 Ir1 C11 39.9(3) . .
C9 Ir1 C11 65.8(3) . .
O1 Ir1 C11 99.3(2) . .
C7 Ir1 C11 38.9(2) . .
N2 Ir2 C17 118.7(3) 3_666 .
N2 Ir2 C19 109.8(3) 3_666 .
C17 Ir2 C19 66.9(3) . .
N2 Ir2 C18 97.5(3) 3_666 .
C17 Ir2 C18 39.2(3) . .
C19 Ir2 C18 39.5(3) . .
N2 Ir2 O4 84.61(18) 3_666 .
C17 Ir2 O4 96.6(2) . .
C19 Ir2 O4 161.7(2) . .
C18 Ir2 O4 130.0(2) . .
N2 Ir2 C21 158.8(3) 3_666 .
C17 Ir2 C21 40.1(3) . .
C19 Ir2 C21 66.2(3) . .
C18 Ir2 C21 65.7(3) . .
O4 Ir2 C21 96.2(2) . .
N2 Ir2 O3 85.46(18) 3_666 .
C17 Ir2 O3 154.5(2) . .
C19 Ir2 O3 114.7(2) . .
C18 Ir2 O3 153.4(2) . .
O4 Ir2 O3 76.56(16) . .
C21 Ir2 O3 115.4(2) . .
N2 Ir2 C20 147.9(2) 3_666 .
C17 Ir2 C20 65.8(3) . .
C19 Ir2 C20 39.8(3) . .
C18 Ir2 C20 65.4(3) . .
O4 Ir2 C20 127.4(2) . .
C21 Ir2 C20 38.1(3) . .
O3 Ir2 C20 98.6(2) . .
N4 Ir3 N3 78.0(2) . .
N4 Ir3 C27 129.3(3) . .
N3 Ir3 C27 126.3(3) . .
N4 Ir3 C29 149.8(3) . .
N3 Ir3 C29 117.4(3) . .
C27 Ir3 C29 64.6(3) . .
N4 Ir3 C30 115.6(3) . .
N3 Ir3 C30 152.6(2) . .
C27 Ir3 C30 64.9(3) . .
C29 Ir3 C30 40.0(3) . .
N4 Ir3 C31 107.6(3) . .
N3 Ir3 C31 164.4(3) . .
C27 Ir3 C31 39.0(3) . .
C29 Ir3 C31 65.1(3) . .
C30 Ir3 C31 38.2(3) . .
N4 Ir3 C28 168.2(3) . .
N3 Ir3 C28 106.4(3) . .
C27 Ir3 C28 39.3(3) . .
C29 Ir3 C28 37.7(3) . .
C30 Ir3 C28 65.3(3) . .
C31 Ir3 C28 65.4(3) . .
C3 N1 C6 117.5(5) . .
C3 N1 Ir1 121.4(4) . .
C6 N1 Ir1 120.8(4) . .
C4 N2 C5 117.5(5) . .
C4 N2 Ir2 123.1(4) . 3_666
C5 N2 Ir2 119.2(4) . 3_666
C3 N3 Ir3 116.8(4) . .
C3 N3 H3 121.6 . .
Ir3 N3 H3 121.6 . .
C4 N4 Ir3 116.8(4) . .
C4 N4 H4 121.6 . .
Ir3 N4 H4 121.6 . .
C1 O1 Ir1 113.8(4) . .
C2 O2 Ir1 114.5(4) . .
C2 O3 Ir2 113.8(4) . .
C1 O4 Ir2 114.5(4) . .
O6 S1 O7 113.4(5) . .
O6 S1 O5 116.2(5) . .
O7 S1 O5 115.1(6) . .
O6 S1 C37 104.1(6) . .
O7 S1 C37 104.1(7) . .
O5 S1 C37 101.6(5) . .
O4 C1 O1 125.6(5) . .
O4 C1 C2 117.0(5) . .
O1 C1 C2 117.4(5) . .
O2 C2 O3 125.7(5) . .
O2 C2 C1 116.9(5) . .
O3 C2 C1 117.4(5) . .
N3 C3 N1 125.1(6) . .
N3 C3 C4 113.8(6) . .
N1 C3 C4 121.1(5) . .
N4 C4 N2 125.2(6) . .
N4 C4 C3 114.6(5) . .
N2 C4 C3 120.2(5) . .
C6 C5 N2 121.7(6) . .
C6 C5 H5 119.2 . .
N2 C5 H5 119.2 . .
C5 C6 N1 122.0(6) . .
C5 C6 H6 119.0 . .
N1 C6 H6 119.0 . .
C8 C7 C11 109.3(6) . .
C8 C7 C12 125.7(6) . .
C11 C7 C12 125.0(7) . .
C8 C7 Ir1 69.5(4) . .
C11 C7 Ir1 70.9(4) . .
C12 C7 Ir1 124.5(5) . .
C7 C8 C9 107.2(6) . .
C7 C8 C13 126.9(7) . .
C9 C8 C13 125.4(7) . .
C7 C8 Ir1 71.3(4) . .
C9 C8 Ir1 70.9(4) . .
C13 C8 Ir1 128.9(5) . .
C10 C9 C8 109.0(6) . .
C10 C9 C14 124.6(7) . .
C8 C9 C14 126.3(8) . .
C10 C9 Ir1 70.1(4) . .
C8 C9 Ir1 69.7(4) . .
C14 C9 Ir1 124.2(6) . .
C9 C10 C11 107.3(6) . .
C9 C10 C15 128.5(7) . .
C11 C10 C15 124.2(7) . .
C9 C10 Ir1 70.7(4) . .
C11 C10 Ir1 71.0(3) . .
C15 C10 Ir1 126.3(5) . .
C7 C11 C10 107.1(6) . .
C7 C11 C16 128.0(7) . .
C10 C11 C16 124.9(6) . .
C7 C11 Ir1 70.2(4) . .
C10 C11 Ir1 69.1(4) . .
C16 C11 Ir1 125.6(5) . .
C7 C12 H12A 109.5 . .
C7 C12 H12B 109.5 . .
H12A C12 H12B 109.5 . .
C7 C12 H12C 109.5 . .
H12A C12 H12C 109.5 . .
H12B C12 H12C 109.5 . .
C8 C13 H13A 109.5 . .
C8 C13 H13B 109.5 . .
H13A C13 H13B 109.5 . .
C8 C13 H13C 109.5 . .
H13A C13 H13C 109.5 . .
H13B C13 H13C 109.5 . .
C9 C14 H14A 109.5 . .
C9 C14 H14B 109.5 . .
H14A C14 H14B 109.5 . .
C9 C14 H14C 109.5 . .
H14A C14 H14C 109.5 . .
H14B C14 H14C 109.5 . .
C10 C15 H15A 109.5 . .
C10 C15 H15B 109.5 . .
H15A C15 H15B 109.5 . .
C10 C15 H15C 109.5 . .
H15A C15 H15C 109.5 . .
H15B C15 H15C 109.5 . .
C11 C16 H16A 109.5 . .
C11 C16 H16B 109.5 . .
H16A C16 H16B 109.5 . .
C11 C16 H16C 109.5 . .
H16A C16 H16C 109.5 . .
H16B C16 H16C 109.5 . .
C18 C17 C21 107.2(6) . .
C18 C17 C22 126.9(7) . .
C21 C17 C22 125.9(7) . .
C18 C17 Ir2 71.1(4) . .
C21 C17 Ir2 71.2(4) . .
C22 C17 Ir2 123.2(5) . .
C17 C18 C19 109.3(7) . .
C17 C18 C23 126.3(7) . .
C19 C18 C23 124.4(7) . .
C17 C18 Ir2 69.7(3) . .
C19 C18 Ir2 70.1(4) . .
C23 C18 Ir2 125.7(5) . .
C18 C19 C20 106.2(6) . .
C18 C19 C24 127.9(8) . .
C20 C19 C24 125.2(8) . .
C18 C19 Ir2 70.3(4) . .
C20 C19 Ir2 71.4(4) . .
C24 C19 Ir2 130.5(6) . .
C21 C20 C19 109.0(7) . .
C21 C20 C25 126.1(8) . .
C19 C20 C25 124.8(7) . .
C21 C20 Ir2 70.4(4) . .
C19 C20 Ir2 68.8(4) . .
C25 C20 Ir2 124.1(5) . .
C20 C21 C17 108.1(7) . .
C20 C21 C26 127.8(8) . .
C17 C21 C26 124.1(7) . .
C20 C21 Ir2 71.5(4) . .
C17 C21 Ir2 68.7(4) . .
C26 C21 Ir2 123.9(6) . .
C17 C22 H22A 109.5 . .
C17 C22 H22B 109.5 . .
H22A C22 H22B 109.5 . .
C17 C22 H22C 109.5 . .
H22A C22 H22C 109.5 . .
H22B C22 H22C 109.5 . .
C18 C23 H23A 109.5 . .
C18 C23 H23B 109.5 . .
H23A C23 H23B 109.5 . .
C18 C23 H23C 109.5 . .
H23A C23 H23C 109.5 . .
H23B C23 H23C 109.5 . .
C19 C24 H24A 109.5 . .
C19 C24 H24B 109.5 . .
H24A C24 H24B 109.5 . .
C19 C24 H24C 109.5 . .
H24A C24 H24C 109.5 . .
H24B C24 H24C 109.5 . .
C20 C25 H25A 109.5 . .
C20 C25 H25B 109.5 . .
H25A C25 H25B 109.5 . .
C20 C25 H25C 109.5 . .
H25A C25 H25C 109.5 . .
H25B C25 H25C 109.5 . .
C21 C26 H26A 109.5 . .
C21 C26 H26B 109.5 . .
H26A C26 H26B 109.5 . .
C21 C26 H26C 109.5 . .
H26A C26 H26C 109.5 . .
H26B C26 H26C 109.5 . .
C31 C27 C28 108.7(7) . .
C31 C27 C32 126.4(7) . .
C28 C27 C32 125.0(8) . .
C31 C27 Ir3 71.6(4) . .
C28 C27 Ir3 71.7(4) . .
C32 C27 Ir3 123.5(6) . .
C29 C28 C27 107.1(7) . .
C29 C28 C33 128.2(7) . .
C27 C28 C33 124.7(8) . .
C29 C28 Ir3 70.3(4) . .
C27 C28 Ir3 69.0(4) . .
C33 C28 Ir3 125.7(6) . .
C28 C29 C30 109.1(6) . .
C28 C29 C34 127.3(7) . .
C30 C29 C34 123.7(7) . .
C28 C29 Ir3 72.0(4) . .
C30 C29 Ir3 70.3(3) . .
C34 C29 Ir3 125.1(5) . .
C31 C30 C29 107.0(7) . .
C31 C30 C35 126.2(7) . .
C29 C30 C35 126.7(7) . .
C31 C30 Ir3 71.1(4) . .
C29 C30 Ir3 69.7(4) . .
C35 C30 Ir3 126.9(6) . .
C30 C31 C27 108.1(6) . .
C30 C31 C36 125.8(8) . .
C27 C31 C36 126.1(7) . .
C30 C31 Ir3 70.7(4) . .
C27 C31 Ir3 69.4(4) . .
C36 C31 Ir3 124.6(5) . .
C27 C32 H32A 109.5 . .
C27 C32 H32B 109.5 . .
H32A C32 H32B 109.5 . .
C27 C32 H32C 109.5 . .
H32A C32 H32C 109.5 . .
H32B C32 H32C 109.5 . .
C28 C33 H33A 109.5 . .
C28 C33 H33B 109.5 . .
H33A C33 H33B 109.5 . .
C28 C33 H33C 109.5 . .
H33A C33 H33C 109.5 . .
H33B C33 H33C 109.5 . .
C29 C34 H34A 109.5 . .
C29 C34 H34B 109.5 . .
H34A C34 H34B 109.5 . .
C29 C34 H34C 109.5 . .
H34A C34 H34C 109.5 . .
H34B C34 H34C 109.5 . .
C30 C35 H35A 109.5 . .
C30 C35 H35B 109.5 . .
H35A C35 H35B 109.5 . .
C30 C35 H35C 109.5 . .
H35A C35 H35C 109.5 . .
H35B C35 H35C 109.5 . .
C31 C36 H36A 109.5 . .
C31 C36 H36B 109.5 . .
H36A C36 H36B 109.5 . .
C31 C36 H36C 109.5 . .
H36A C36 H36C 109.5 . .
H36B C36 H36C 109.5 . .
F3 C37 F2 107.6(11) . .
F3 C37 F1 105.9(10) . .
F2 C37 F1 106.5(13) . .
F3 C37 S1 115.6(12) . .
F2 C37 S1 110.0(9) . .
F1 C37 S1 110.6(8) . .
O9 S2 O10 117.8(13) . .
O9 S2 O8 109.5(10) . .
O10 S2 O8 112.4(11) . .
O9 S2 C38 106.9(12) . .
O10 S2 C38 104.8(10) . .
O8 S2 C38 104.3(10) . .
F6 C38 F4 105.9(19) . .
F6 C38 F5 108(2) . .
F4 C38 F5 116(2) . .
F6 C38 S2 111.0(18) . .
F4 C38 S2 107.3(16) . .
F5 C38 S2 108.7(16) . .
O10' S2' O8' 126(2) . .
O10' S2' O9' 117.7(19) . .
O8' S2' O9' 113(2) . .
O10' S2' C38' 98(2) . .
O8' S2' C38' 92(2) . .
O9' S2' C38' 98(3) . .
F6' C38' F5' 101(2) . .
F6' C38' F4' 102(2) . .
F5' C38' F4' 102(2) . .
F6' C38' S2' 118(2) . .
F5' C38' S2' 117(2) . .
F4' C38' S2' 114(2) . .

loop_
_geom_bond_atom_site_label_1
_geom_bond_atom_site_label_2
_geom_bond_distance
_geom_bond_site_symmetry_2
Ir1 N1 2.101(5) .
Ir1 C8 2.127(6) .
Ir1 O2 2.129(4) .
Ir1 C10 2.134(6) .
Ir1 C9 2.142(7) .
Ir1 O1 2.144(4) .
Ir1 C7 2.150(6) .
Ir1 C11 2.159(6) .
Ir2 N2 2.103(5) 3_666
Ir2 C17 2.122(6) .
Ir2 C19 2.138(6) .
Ir2 C18 2.140(6) .
Ir2 O4 2.149(4) .
Ir2 C21 2.157(7) .
Ir2 O3 2.161(4) .
Ir2 C20 2.173(7) .
Ir3 N4 2.004(5) .
Ir3 N3 2.008(5) .
Ir3 C27 2.134(7) .
Ir3 C29 2.148(6) .
Ir3 C30 2.157(6) .
Ir3 C31 2.162(6) .
Ir3 C28 2.170(7) .
N1 C3 1.340(8) .
N1 C6 1.374(8) .
N2 C4 1.348(8) .
N2 C5 1.381(8) .
N2 Ir2 2.103(5) 3_666
N3 C3 1.325(8) .
N3 H3 0.8800 .
N4 C4 1.319(8) .
N4 H4 0.8800 .
O1 C1 1.248(7) .
O2 C2 1.250(7) .
O3 C2 1.256(7) .
O4 C1 1.248(7) .
O5 S1 1.442(8) .
O6 S1 1.406(7) .
O7 S1 1.416(8) .
S1 C37 1.752(14) .
F1 C37 1.376(14) .
F2 C37 1.372(16) .
F3 C37 1.307(15) .
C1 C2 1.525(8) .
C3 C4 1.442(9) .
C5 C6 1.360(9) .
C5 H5 0.9500 .
C6 H6 0.9500 .
C7 C8 1.433(10) .
C7 C11 1.435(9) .
C7 C12 1.492(10) .
C8 C9 1.439(11) .
C8 C13 1.506(10) .
C9 C10 1.435(11) .
C9 C14 1.506(12) .
C10 C11 1.465(10) .
C10 C15 1.492(10) .
C11 C16 1.486(11) .
C12 H12A 0.9800 .
C12 H12B 0.9800 .
C12 H12C 0.9800 .
C13 H13A 0.9800 .
C13 H13B 0.9800 .
C13 H13C 0.9800 .
C14 H14A 0.9800 .
C14 H14B 0.9800 .
C14 H14C 0.9800 .
C15 H15A 0.9800 .
C15 H15B 0.9800 .
C15 H15C 0.9800 .
C16 H16A 0.9800 .
C16 H16B 0.9800 .
C16 H16C 0.9800 .
C17 C18 1.431(10) .
C17 C21 1.467(11) .
C17 C22 1.480(10) .
C18 C19 1.446(11) .
C18 C23 1.462(11) .
C19 C20 1.467(11) .
C19 C24 1.491(10) .
C20 C21 1.413(11) .
C20 C25 1.487(12) .
C21 C26 1.502(11) .
C22 H22A 0.9800 .
C22 H22B 0.9800 .
C22 H22C 0.9800 .
C23 H23A 0.9800 .
C23 H23B 0.9800 .
C23 H23C 0.9800 .
C24 H24A 0.9800 .
C24 H24B 0.9800 .
C24 H24C 0.9800 .
C25 H25A 0.9800 .
C25 H25B 0.9800 .
C25 H25C 0.9800 .
C26 H26A 0.9800 .
C26 H26B 0.9800 .
C26 H26C 0.9800 .
C27 C31 1.433(12) .
C27 C28 1.448(11) .
C27 C32 1.492(11) .
C28 C29 1.397(11) .
C28 C33 1.490(12) .
C29 C30 1.471(11) .
C29 C34 1.509(10) .
C30 C31 1.412(10) .
C30 C35 1.472(12) .
C31 C36 1.497(11) .
C32 H32A 0.9800 .
C32 H32B 0.9800 .
C32 H32C 0.9800 .
C33 H33A 0.9800 .
C33 H33B 0.9800 .
C33 H33C 0.9800 .
C34 H34A 0.9800 .
C34 H34B 0.9800 .
C34 H34C 0.9800 .
C35 H35A 0.9800 .
C35 H35B 0.9800 .
C35 H35C 0.9800 .
C36 H36A 0.9800 .
C36 H36B 0.9800 .
C36 H36C 0.9800 .
S2 O9 1.382(11) .
S2 O10 1.394(14) .
S2 O8 1.517(15) .
S2 C38 1.83(3) .
C38 F6 1.27(3) .
C38 F4 1.27(2) .
C38 F5 1.32(2) .
S2' O10' 1.391(17) .
S2' O8' 1.394(17) .
S2' O9' 1.442(17) .
S2' C38' 1.73(3) .
C38' F6' 1.35(2) .
C38' F5' 1.35(2) .
C38' F4' 1.35(2) .
C39 O11 1.52(3) .

loop_
_geom_torsion_atom_site_label_1
_geom_torsion_atom_site_label_2
_geom_torsion_atom_site_label_3
_geom_torsion_atom_site_label_4
_geom_torsion
_geom_torsion_site_symmetry_1
Ir2 O4 C1 O1 -171.3(5) .
Ir2 O4 C1 C2 9.0(7) .
Ir1 O1 C1 O4 -176.3(5) .
Ir1 O1 C1 C2 3.4(7) .
Ir1 O2 C2 O3 -177.2(5) .
Ir1 O2 C2 C1 3.7(7) .
Ir2 O3 C2 O2 178.3(5) .
Ir2 O3 C2 C1 -2.6(7) .
O4 C1 C2 O2 174.7(5) .
O1 C1 C2 O2 -5.0(8) .
O4 C1 C2 O3 -4.5(8) .
O1 C1 C2 O3 175.8(6) .
Ir3 N3 C3 N1 -178.9(5) .
Ir3 N3 C3 C4 1.9(7) .
C6 N1 C3 N3 -179.5(6) .
Ir1 N1 C3 N3 -5.0(9) .
C6 N1 C3 C4 -0.3(9) .
Ir1 N1 C3 C4 174.2(4) .
Ir3 N4 C4 N2 177.2(5) .
Ir3 N4 C4 C3 -1.4(7) .
C5 N2 C4 N4 179.1(6) .
Ir2 N2 C4 N4 3.9(9) 3_666
C5 N2 C4 C3 -2.3(9) .
Ir2 N2 C4 C3 -177.5(4) 3_666
N3 C3 C4 N4 -0.3(8) .
N1 C3 C4 N4 -179.6(6) .
N3 C3 C4 N2 -179.0(6) .
N1 C3 C4 N2 1.7(9) .
C4 N2 C5 C6 1.7(9) .
Ir2 N2 C5 C6 177.1(5) 3_666
N2 C5 C6 N1 -0.4(10) .
C3 N1 C6 C5 -0.3(9) .
Ir1 N1 C6 C5 -174.9(5) .
C11 C7 C8 C9 2.2(7) .
C12 C7 C8 C9 -179.4(6) .
Ir1 C7 C8 C9 62.1(4) .
C11 C7 C8 C13 174.9(6) .
C12 C7 C8 C13 -6.7(11) .
Ir1 C7 C8 C13 -125.2(7) .
C11 C7 C8 Ir1 -59.9(4) .
C12 C7 C8 Ir1 118.5(6) .
C7 C8 C9 C10 -3.2(7) .
C13 C8 C9 C10 -176.0(6) .
Ir1 C8 C9 C10 59.2(5) .
C7 C8 C9 C14 179.4(7) .
C13 C8 C9 C14 6.6(11) .
Ir1 C8 C9 C14 -118.1(7) .
C7 C8 C9 Ir1 -62.4(4) .
C13 C8 C9 Ir1 124.7(7) .
C8 C9 C10 C11 2.9(7) .
C14 C9 C10 C11 -179.6(7) .
Ir1 C9 C10 C11 62.0(4) .
C8 C9 C10 C15 179.5(6) .
C14 C9 C10 C15 -3.1(11) .
Ir1 C9 C10 C15 -121.5(7) .
C8 C9 C10 Ir1 -59.0(5) .
C14 C9 C10 Ir1 118.4(7) .
C8 C7 C11 C10 -0.4(7) .
C12 C7 C11 C10 -178.8(6) .
Ir1 C7 C11 C10 -59.5(4) .
C8 C7 C11 C16 179.3(7) .
C12 C7 C11 C16 0.9(11) .
Ir1 C7 C11 C16 120.2(7) .
C8 C7 C11 Ir1 59.1(4) .
C12 C7 C11 Ir1 -119.3(6) .
C9 C10 C11 C7 -1.6(7) .
C15 C10 C11 C7 -178.3(6) .
Ir1 C10 C11 C7 60.2(4) .
C9 C10 C11 C16 178.7(7) .
C15 C10 C11 C16 1.9(11) .
Ir1 C10 C11 C16 -119.5(7) .
C9 C10 C11 Ir1 -61.8(4) .
C15 C10 C11 Ir1 121.5(7) .
C21 C17 C18 C19 -3.4(7) .
C22 C17 C18 C19 176.9(7) .
Ir2 C17 C18 C19 59.1(4) .
C21 C17 C18 C23 177.5(7) .
C22 C17 C18 C23 -2.2(11) .
Ir2 C17 C18 C23 -120.0(7) .
C21 C17 C18 Ir2 -62.5(4) .
C22 C17 C18 Ir2 117.8(7) .
C17 C18 C19 C20 4.0(7) .
C23 C18 C19 C20 -176.9(7) .
Ir2 C18 C19 C20 62.8(4) .
C17 C18 C19 C24 174.6(7) .
C23 C18 C19 C24 -6.3(12) .
Ir2 C18 C19 C24 -126.5(8) .
C17 C18 C19 Ir2 -58.8(4) .
C23 C18 C19 Ir2 120.3(7) .
C18 C19 C20 C21 -3.1(7) .
C24 C19 C20 C21 -174.1(7) .
Ir2 C19 C20 C21 59.0(5) .
C18 C19 C20 C25 -179.7(7) .
C24 C19 C20 C25 9.3(11) .
Ir2 C19 C20 C25 -117.6(7) .
C18 C19 C20 Ir2 -62.1(4) .
C24 C19 C20 Ir2 126.9(8) .
C19 C20 C21 C17 1.1(7) .
C25 C20 C21 C17 177.7(7) .
Ir2 C20 C21 C17 59.2(5) .
C19 C20 C21 C26 -177.1(7) .
C25 C20 C21 C26 -0.6(12) .
Ir2 C20 C21 C26 -119.1(8) .
C19 C20 C21 Ir2 -58.1(5) .
C25 C20 C21 Ir2 118.5(7) .
C18 C17 C21 C20 1.4(7) .
C22 C17 C21 C20 -178.9(7) .
Ir2 C17 C21 C20 -61.0(5) .
C18 C17 C21 C26 179.7(7) .
C22 C17 C21 C26 -0.6(11) .
Ir2 C17 C21 C26 117.3(7) .
C18 C17 C21 Ir2 62.4(4) .
C22 C17 C21 Ir2 -117.9(7) .
C31 C27 C28 C29 -2.2(8) .
C32 C27 C28 C29 178.9(7) .
Ir3 C27 C28 C29 60.3(5) .
C31 C27 C28 C33 178.0(7) .
C32 C27 C28 C33 -1.0(12) .
Ir3 C27 C28 C33 -119.6(7) .
C31 C27 C28 Ir3 -62.4(5) .
C32 C27 C28 Ir3 118.6(8) .
C27 C28 C29 C30 1.4(7) .
C33 C28 C29 C30 -178.7(7) .
Ir3 C28 C29 C30 60.9(4) .
C27 C28 C29 C34 179.7(7) .
C33 C28 C29 C34 -0.5(12) .
Ir3 C28 C29 C34 -120.9(7) .
C27 C28 C29 Ir3 -59.4(5) .
C33 C28 C29 Ir3 120.4(8) .
C28 C29 C30 C31 -0.2(7) .
C34 C29 C30 C31 -178.5(6) .
Ir3 C29 C30 C31 61.7(4) .
C28 C29 C30 C35 176.7(7) .
C34 C29 C30 C35 -1.7(11) .
Ir3 C29 C30 C35 -121.5(8) .
C28 C29 C30 Ir3 -61.9(5) .
C34 C29 C30 Ir3 119.8(7) .
C29 C30 C31 C27 -1.1(7) .
C35 C30 C31 C27 -178.0(7) .
Ir3 C30 C31 C27 59.6(5) .
C29 C30 C31 C36 179.9(6) .
C35 C30 C31 C36 3.0(12) .
Ir3 C30 C31 C36 -119.3(7) .
C29 C30 C31 Ir3 -60.8(4) .
C35 C30 C31 Ir3 122.3(8) .
C28 C27 C31 C30 2.0(8) .
C32 C27 C31 C30 -179.0(7) .
Ir3 C27 C31 C30 -60.4(5) .
C28 C27 C31 C36 -179.0(6) .
C32 C27 C31 C36 -0.1(12) .
Ir3 C27 C31 C36 118.5(7) .
C28 C27 C31 Ir3 62.5(5) .
C32 C27 C31 Ir3 -118.5(8) .
O6 S1 C37 F3 -176.2(9) .
O7 S1 C37 F3 -57.2(10) .
O5 S1 C37 F3 62.7(10) .
O6 S1 C37 F2 61.6(11) .
O7 S1 C37 F2 -179.3(10) .
O5 S1 C37 F2 -59.4(11) .
O6 S1 C37 F1 -55.8(12) .
O7 S1 C37 F1 63.2(12) .
O5 S1 C37 F1 -176.9(10) .
O9 S2 C38 F6 171.6(17) .
O10 S2 C38 F6 -62.6(19) .
O8 S2 C38 F6 55.7(18) .
O9 S2 C38 F4 -73(2) .
O10 S2 C38 F4 53(2) .
O8 S2 C38 F4 171.0(18) .
O9 S2 C38 F5 53(2) .
O10 S2 C38 F5 178.7(18) .
O8 S2 C38 F5 -63.1(19) .
O10' S2' C38' F6' -60(3) .
O8' S2' C38' F6' 173(3) .
O9' S2' C38' F6' 59(3) .
O10' S2' C38' F5' 178(3) .
O8' S2' C38' F5' 51(3) .
O9' S2' C38' F5' -63(3) .
O10' S2' C38' F4' 59(3) .
O8' S2' C38' F4' -67(3) .
O9' S2' C38' F4' 179(3) .
